data_4306614
loop_
_publ_author_name
'Andrian P. Milanov'
'Roland A. Fischer'
'Anjana Devi'

_publ_contact_author
;
        Anjana Devi
        Department of Inorganic Chemistry II
        Ruhr-University Bochum
        Universitaetsstr. 150
        44801 Bochum
        Germany
;
_publ_contact_author_email anjana.devi@ruhr-uni-bochum.de
_publ_contact_author_fax '049 234 321-4174'
_publ_contact_author_phone '049 234 32-24150'
_publ_section_title
;
Synthesis, Characterization, and Thermal Properties of Homoleptic
Rare-Earth Guanidinates: Promising Precursors for MOCVD and ALD of
Rare-Earth Oxide Thin Films
;
_journal_name_full 'Inorganic Chemistry'
_journal_page_first 11405
_journal_page_last 11416
_journal_paper_doi 10.1021/ic801432b
_journal_volume 47
_journal_year 2008
_chemical_formula_sum 'C33 H72 Gd N9'
_chemical_formula_weight 752.25
_chemical_name_common 'Gd(^i^PrN)~2~CNEt~2~ (2b)'
_chemical_name_systematic
; 
 ? 
;
_space_group_IT_number 15
_symmetry_cell_setting monoclinic
_symmetry_space_group_name_Hall '-C 2yc'
_symmetry_space_group_name_H-M 'C 1 2/c 1'
_atom_sites_solution_hydrogens geom
_atom_sites_solution_primary direct
_atom_sites_solution_secondary difmap
_audit_creation_method SHELXL-97
_cell_angle_alpha 90.00
_cell_angle_beta 114.313(6)
_cell_angle_gamma 90.00
_cell_formula_units_Z 4
_cell_length_a 22.2187(14)
_cell_length_b 13.1041(5)
_cell_length_c 17.3788(8)
_cell_measurement_reflns_used 12966
_cell_measurement_temperature 113(2)
_cell_measurement_theta_max 27.499
_cell_measurement_theta_min 2.567
_cell_volume 4611.2(5)
_computing_cell_refinement 'CrysAlis RED 1.171.13, Oxford Diffraction'
_computing_data_collection 'CrysAlis CCD 1.171.13, Oxford Diffraction'
_computing_data_reduction 'CrysAlis RED 1.171.13, Oxford Diffraction'
_computing_molecular_graphics SHELXL-97
_computing_publication_material SHELXL-97
_computing_structure_refinement 'SHELXL-97 (Sheldrick, 1997)'
_computing_structure_solution 'SHELXS-97 (Sheldrick, 1990)'
_diffrn_ambient_temperature 113(2)
_diffrn_measured_fraction_theta_full 0.999
_diffrn_measured_fraction_theta_max 0.999
_diffrn_measurement_device_type 'Sapphire2-CCD, Oxford Diffraction'
_diffrn_measurement_method '1109 images at 1.0 deg. in \w and 20 sec.'
_diffrn_radiation_monochromator graphite
_diffrn_radiation_source 'Enhance (Mo) X-ray Source'
_diffrn_radiation_type MoK\a
_diffrn_radiation_wavelength 0.71073
_diffrn_reflns_av_R_equivalents 0.0769
_diffrn_reflns_av_sigmaI/netI 0.0366
_diffrn_reflns_limit_h_max 26
_diffrn_reflns_limit_h_min -26
_diffrn_reflns_limit_k_max 15
_diffrn_reflns_limit_k_min -15
_diffrn_reflns_limit_l_max 20
_diffrn_reflns_limit_l_min -20
_diffrn_reflns_number 35372
_diffrn_reflns_theta_full 25.00
_diffrn_reflns_theta_max 25.00
_diffrn_reflns_theta_min 2.81
_exptl_absorpt_coefficient_mu 1.466
_exptl_absorpt_correction_T_max 0.8101
_exptl_absorpt_correction_T_min 0.6843
_exptl_absorpt_correction_type empirical
_exptl_absorpt_process_details sadabs
_exptl_crystal_colour colourless
_exptl_crystal_density_diffrn 1.084
_exptl_crystal_density_method 'not measured'
_exptl_crystal_description prism
_exptl_crystal_F_000 1588
_exptl_crystal_size_max 0.28
_exptl_crystal_size_mid 0.25
_exptl_crystal_size_min 0.15
_refine_diff_density_max 2.065
_refine_diff_density_min -0.892
_refine_diff_density_rms 0.130
_refine_ls_extinction_method none
_refine_ls_goodness_of_fit_ref 1.108
_refine_ls_hydrogen_treatment constr
_refine_ls_matrix_type full
_refine_ls_number_parameters 196
_refine_ls_number_reflns 4062
_refine_ls_number_restraints 0
_refine_ls_restrained_S_all 1.108
_refine_ls_R_factor_all 0.0719
_refine_ls_R_factor_gt 0.0560
_refine_ls_shift/su_max 0.000
_refine_ls_shift/su_mean 0.000
_refine_ls_structure_factor_coef Fsqd
_refine_ls_weighting_details 'calc w=1/[\s^2^(Fo^2^)+(0.1070P)^2^+2.0865P] where P=(Fo^2^+2Fc^2^)/3'
_refine_ls_weighting_scheme calc
_refine_ls_wR_factor_gt 0.1578
_refine_ls_wR_factor_ref 0.1656
_reflns_number_gt 3014
_reflns_number_total 4062
_reflns_threshold_expression >2sigma(I)
_cod_data_source_file ic801432b_si_001_5.cif
_cod_data_source_block cvd255
_cod_original_cell_volume 4611.2(4)
_cod_database_code 4306614

loop_
_symmetry_equiv_pos_as_xyz
'x, y, z'
'-x, y, -z+1/2'
'x+1/2, y+1/2, z'
'-x+1/2, y+1/2, -z+1/2'
'-x, -y, -z'
'x, -y, z-1/2'
'-x+1/2, -y+1/2, -z'
'x+1/2, -y+1/2, z-1/2'

loop_
_atom_site_label
_atom_site_type_symbol
_atom_site_fract_x
_atom_site_fract_y
_atom_site_fract_z
_atom_site_U_iso_or_equiv
_atom_site_adp_type
_atom_site_occupancy
_atom_site_symmetry_multiplicity
_atom_site_calc_flag
_atom_site_refinement_flags
_atom_site_disorder_assembly
_atom_site_disorder_group
Gd1 Gd 0.0000 0.24540(3) -0.2500 0.0423(2) Uani 1 2 d S . .
N1 N -0.0967(3) 0.3500(4) -0.3203(3) 0.0523(13) Uani 1 1 d . . .
N3 N -0.1670(3) 0.4077(4) -0.2562(4) 0.0597(15) Uani 1 1 d . . .
N2 N -0.0715(3) 0.3025(4) -0.1865(3) 0.0511(13) Uani 1 1 d . . .
N4 N -0.0377(2) 0.0830(3) -0.3177(3) 0.0452(12) Uani 1 1 d . . .
N5 N 0.0000 -0.0789(5) -0.2500 0.0549(19) Uani 1 2 d S . .
C1 C -0.1117(3) 0.3527(4) -0.2545(4) 0.0477(15) Uani 1 1 d . . .
C2 C 0.0000 0.0272(6) -0.2500 0.046(2) Uani 1 2 d S . .
C40 C -0.0984(3) 0.0418(5) -0.3830(4) 0.0519(16) Uani 1 1 d . . .
H40A H -0.0986 -0.0339 -0.3755 0.062 Uiso 1 1 calc R . .
C20 C -0.0935(4) 0.2641(5) -0.1227(5) 0.0580(18) Uani 1 1 d . . .
H20A H -0.1349 0.3007 -0.1298 0.070 Uiso 1 1 calc R . .
C10 C -0.1159(4) 0.4301(5) -0.3844(5) 0.0620(19) Uani 1 1 d . . .
H10A H -0.1521 0.4710 -0.3793 0.074 Uiso 1 1 calc R . .
C11 C -0.0578(4) 0.5024(6) -0.3713(5) 0.086(3) Uani 1 1 d . . .
H11A H -0.0415 0.5321 -0.3146 0.129 Uiso 1 1 calc R . .
H11B H -0.0728 0.5570 -0.4135 0.129 Uiso 1 1 calc R . .
H11C H -0.0222 0.4640 -0.3775 0.129 Uiso 1 1 calc R . .
C41 C -0.1591(4) 0.0869(5) -0.3737(5) 0.074(2) Uani 1 1 d . . .
H41A H -0.1570 0.0706 -0.3176 0.111 Uiso 1 1 calc R . .
H41B H -0.1995 0.0577 -0.4170 0.111 Uiso 1 1 calc R . .
H41C H -0.1596 0.1612 -0.3807 0.111 Uiso 1 1 calc R . .
C22 C -0.0411(5) 0.2879(8) -0.0363(5) 0.085(2) Uani 1 1 d . . .
H22A H -0.0330 0.3616 -0.0311 0.128 Uiso 1 1 calc R . .
H22B H -0.0002 0.2523 -0.0284 0.128 Uiso 1 1 calc R . .
H22C H -0.0560 0.2653 0.0067 0.128 Uiso 1 1 calc R . .
C12 C -0.1432(5) 0.3804(6) -0.4722(5) 0.091(3) Uani 1 1 d . . .
H12A H -0.1799 0.3349 -0.4781 0.137 Uiso 1 1 calc R . .
H12B H -0.1082 0.3411 -0.4790 0.137 Uiso 1 1 calc R . .
H12C H -0.1591 0.4336 -0.5156 0.137 Uiso 1 1 calc R . .
C42 C -0.0999(4) 0.0636(6) -0.4690(5) 0.080(2) Uani 1 1 d . . .
H42A H -0.0608 0.0337 -0.4728 0.120 Uiso 1 1 calc R . .
H42B H -0.1000 0.1376 -0.4774 0.120 Uiso 1 1 calc R . .
H42C H -0.1398 0.0338 -0.5126 0.120 Uiso 1 1 calc R . .
C30 C -0.2315(4) 0.3996(6) -0.3279(5) 0.072(2) Uani 1 1 d . . .
H30A H -0.2293 0.3476 -0.3680 0.087 Uiso 1 1 calc R . .
H30B H -0.2431 0.4658 -0.3578 0.087 Uiso 1 1 calc R . .
C31 C -0.2847(6) 0.3696(9) -0.2975(7) 0.120(4) Uani 1 1 d . . .
H31A H -0.3274 0.3639 -0.3462 0.180 Uiso 1 1 calc R . .
H31B H -0.2875 0.4219 -0.2589 0.180 Uiso 1 1 calc R . .
H31C H -0.2733 0.3039 -0.2682 0.180 Uiso 1 1 calc R . .
C32 C -0.1611(4) 0.4755(5) -0.1883(5) 0.070(2) Uani 1 1 d . . .
H32A H -0.1153 0.4718 -0.1444 0.084 Uiso 1 1 calc R . .
H32B H -0.1908 0.4513 -0.1626 0.084 Uiso 1 1 calc R . .
C33 C -0.1773(6) 0.5864(7) -0.2140(7) 0.117(4) Uani 1 1 d . . .
H33A H -0.1720 0.6271 -0.1643 0.175 Uiso 1 1 calc R . .
H33B H -0.2230 0.5915 -0.2562 0.175 Uiso 1 1 calc R . .
H33C H -0.1474 0.6120 -0.2381 0.175 Uiso 1 1 calc R . .
C50 C 0.0026(3) -0.1363(5) -0.3195(5) 0.069(2) Uani 1 1 d . . .
H50A H 0.0079 -0.0883 -0.3603 0.082 Uiso 1 1 calc R . .
H50B H -0.0399 -0.1726 -0.3489 0.082 Uiso 1 1 calc R . .
C51 C 0.0583(6) -0.2132(9) -0.2920(7) 0.117(4) Uani 1 1 d . . .
H51A H 0.0574 -0.2501 -0.3415 0.175 Uiso 1 1 calc R . .
H51B H 0.0530 -0.2616 -0.2523 0.175 Uiso 1 1 calc R . .
H51C H 0.1006 -0.1776 -0.2645 0.175 Uiso 1 1 calc R . .
C21 C -0.1081(5) 0.1519(5) -0.1345(5) 0.081(3) Uani 1 1 d . . .
H21A H -0.1423 0.1395 -0.1913 0.122 Uiso 1 1 calc R . .
H21B H -0.1236 0.1280 -0.0924 0.122 Uiso 1 1 calc R . .
H21C H -0.0678 0.1148 -0.1274 0.122 Uiso 1 1 calc R . .

loop_
_atom_site_aniso_label
_atom_site_aniso_U_11
_atom_site_aniso_U_22
_atom_site_aniso_U_33
_atom_site_aniso_U_23
_atom_site_aniso_U_13
_atom_site_aniso_U_12
Gd1 0.0473(3) 0.0455(3) 0.0284(3) 0.000 0.00981(18) 0.000
N1 0.051(3) 0.053(3) 0.045(3) 0.011(2) 0.013(3) 0.007(2)
N3 0.062(4) 0.042(3) 0.072(4) 0.006(3) 0.024(3) 0.011(2)
N2 0.065(4) 0.047(3) 0.047(3) 0.012(2) 0.028(3) 0.008(3)
N4 0.040(3) 0.041(3) 0.047(3) -0.006(2) 0.010(2) -0.001(2)
N5 0.040(4) 0.036(4) 0.078(6) 0.000 0.014(4) 0.000
C1 0.051(4) 0.033(3) 0.059(4) 0.006(3) 0.022(3) 0.005(2)
C2 0.034(4) 0.040(4) 0.064(6) 0.000 0.020(4) 0.000
C40 0.047(4) 0.043(3) 0.049(4) -0.007(3) 0.002(3) -0.004(3)
C20 0.068(5) 0.074(5) 0.042(4) 0.010(3) 0.032(4) 0.015(3)
C10 0.078(5) 0.056(4) 0.053(4) 0.026(3) 0.028(4) 0.018(4)
C11 0.083(6) 0.081(5) 0.090(6) 0.057(5) 0.034(5) 0.019(4)
C41 0.054(5) 0.063(4) 0.080(6) -0.013(4) 0.003(4) 0.014(3)
C22 0.089(7) 0.129(6) 0.047(5) 0.010(5) 0.037(5) 0.004(6)
C12 0.114(8) 0.090(6) 0.056(5) 0.035(4) 0.020(5) 0.026(5)
C42 0.072(5) 0.084(5) 0.054(5) -0.015(4) -0.004(4) -0.010(4)
C30 0.057(5) 0.072(5) 0.080(5) 0.035(4) 0.022(4) 0.008(4)
C31 0.112(9) 0.147(10) 0.090(7) 0.029(7) 0.030(7) -0.044(8)
C32 0.087(6) 0.043(3) 0.094(6) 0.014(4) 0.052(5) 0.014(3)
C33 0.145(11) 0.065(6) 0.117(9) 0.007(5) 0.031(8) 0.010(6)
C50 0.040(4) 0.055(4) 0.086(5) -0.017(3) 0.001(4) 0.010(3)
C51 0.084(7) 0.148(8) 0.093(8) -0.014(8) 0.011(6) 0.051(7)
C21 0.134(8) 0.055(4) 0.085(6) 0.017(4) 0.076(6) 0.001(4)

loop_
_atom_type_symbol
_atom_type_description
_atom_type_scat_dispersion_real
_atom_type_scat_dispersion_imag
_atom_type_scat_source
C C 0.0033 0.0016 'International Tables Vol C Tables 4.2.6.8 and 6.1.1.4'
H H 0.0000 0.0000 'International Tables Vol C Tables 4.2.6.8 and 6.1.1.4'
Gd Gd -0.1653 3.9035 'International Tables Vol C Tables 4.2.6.8 and 6.1.1.4'
N N 0.0061 0.0033 'International Tables Vol C Tables 4.2.6.8 and 6.1.1.4'

loop_
_geom_angle_atom_site_label_1
_geom_angle_atom_site_label_2
_geom_angle_atom_site_label_3
_geom_angle
_geom_angle_site_symmetry_1
_geom_angle_site_symmetry_3
_geom_angle_publ_flag
N2 Gd1 N2 143.6(2) . 2_554 ?
N2 Gd1 N4 109.73(17) . . ?
N2 Gd1 N4 102.35(17) 2_554 . ?
N2 Gd1 N4 102.35(17) . 2_554 ?
N2 Gd1 N4 109.73(17) 2_554 2_554 ?
N4 Gd1 N4 55.9(2) . 2_554 ?
N2 Gd1 N1 102.13(18) . 2_554 ?
N2 Gd1 N1 55.62(17) 2_554 2_554 ?
N4 Gd1 N1 143.80(17) . 2_554 ?
N4 Gd1 N1 101.34(17) 2_554 2_554 ?
N2 Gd1 N1 55.62(17) . . ?
N2 Gd1 N1 102.13(18) 2_554 . ?
N4 Gd1 N1 101.34(17) . . ?
N4 Gd1 N1 143.80(17) 2_554 . ?
N1 Gd1 N1 110.8(2) 2_554 . ?
N2 Gd1 C1 27.91(16) . . ?
N2 Gd1 C1 124.97(17) 2_554 . ?
N4 Gd1 C1 107.53(17) . . ?
N4 Gd1 C1 125.30(16) 2_554 . ?
N1 Gd1 C1 108.67(17) 2_554 . ?
N1 Gd1 C1 27.71(17) . . ?
N2 Gd1 C1 124.97(17) . 2_554 ?
N2 Gd1 C1 27.91(16) 2_554 2_554 ?
N4 Gd1 C1 125.30(16) . 2_554 ?
N4 Gd1 C1 107.53(17) 2_554 2_554 ?
N1 Gd1 C1 27.71(17) 2_554 2_554 ?
N1 Gd1 C1 108.67(17) . 2_554 ?
C1 Gd1 C1 120.3(2) . 2_554 ?
N2 Gd1 C2 108.19(12) . . ?
N2 Gd1 C2 108.19(12) 2_554 . ?
N4 Gd1 C2 27.94(11) . . ?
N4 Gd1 C2 27.94(11) 2_554 . ?
N1 Gd1 C2 124.61(12) 2_554 . ?
N1 Gd1 C2 124.61(12) . . ?
C1 Gd1 C2 119.84(11) . . ?
C1 Gd1 C2 119.84(11) 2_554 . ?
C1 N1 C10 123.0(5) . . ?
C1 N1 Gd1 93.8(4) . . ?
C10 N1 Gd1 135.6(5) . . ?
C1 N3 C32 120.8(6) . . ?
C1 N3 C30 121.1(6) . . ?
C32 N3 C30 118.0(6) . . ?
C1 N2 C20 122.0(6) . . ?
C1 N2 Gd1 94.4(4) . . ?
C20 N2 Gd1 136.8(4) . . ?
C2 N4 C40 121.4(5) . . ?
C2 N4 Gd1 95.0(4) . . ?
C40 N4 Gd1 136.8(4) . . ?
C2 N5 C50 121.4(4) . 2_554 ?
C2 N5 C50 121.4(4) . . ?
C50 N5 C50 117.2(8) 2_554 . ?
N1 C1 N2 116.2(5) . . ?
N1 C1 N3 121.7(6) . . ?
N2 C1 N3 122.2(6) . . ?
N1 C1 Gd1 58.5(3) . . ?
N2 C1 Gd1 57.7(3) . . ?
N3 C1 Gd1 179.1(5) . . ?
N4 C2 N4 114.1(7) 2_554 . ?
N4 C2 N5 122.9(3) 2_554 . ?
N4 C2 N5 122.9(3) . . ?
N4 C2 Gd1 57.1(3) 2_554 . ?
N4 C2 Gd1 57.1(3) . . ?
N5 C2 Gd1 180.0 . . ?
N4 C40 C42 109.6(6) . . ?
N4 C40 C41 110.2(5) . . ?
C42 C40 C41 111.6(6) . . ?
N4 C40 H40A 108.5 . . ?
C42 C40 H40A 108.5 . . ?
C41 C40 H40A 108.5 . . ?
N2 C20 C21 110.6(5) . . ?
N2 C20 C22 108.7(6) . . ?
C21 C20 C22 111.9(7) . . ?
N2 C20 H20A 108.5 . . ?
C21 C20 H20A 108.5 . . ?
C22 C20 H20A 108.5 . . ?
N1 C10 C12 109.0(6) . . ?
N1 C10 C11 111.4(6) . . ?
C12 C10 C11 111.8(7) . . ?
N1 C10 H10A 108.2 . . ?
C12 C10 H10A 108.2 . . ?
C11 C10 H10A 108.2 . . ?
C10 C11 H11A 109.5 . . ?
C10 C11 H11B 109.5 . . ?
H11A C11 H11B 109.5 . . ?
C10 C11 H11C 109.5 . . ?
H11A C11 H11C 109.5 . . ?
H11B C11 H11C 109.5 . . ?
C40 C41 H41A 109.5 . . ?
C40 C41 H41B 109.5 . . ?
H41A C41 H41B 109.5 . . ?
C40 C41 H41C 109.5 . . ?
H41A C41 H41C 109.5 . . ?
H41B C41 H41C 109.5 . . ?
C20 C22 H22A 109.5 . . ?
C20 C22 H22B 109.5 . . ?
H22A C22 H22B 109.5 . . ?
C20 C22 H22C 109.5 . . ?
H22A C22 H22C 109.5 . . ?
H22B C22 H22C 109.5 . . ?
C10 C12 H12A 109.5 . . ?
C10 C12 H12B 109.5 . . ?
H12A C12 H12B 109.5 . . ?
C10 C12 H12C 109.5 . . ?
H12A C12 H12C 109.5 . . ?
H12B C12 H12C 109.5 . . ?
C40 C42 H42A 109.5 . . ?
C40 C42 H42B 109.5 . . ?
H42A C42 H42B 109.5 . . ?
C40 C42 H42C 109.5 . . ?
H42A C42 H42C 109.5 . . ?
H42B C42 H42C 109.5 . . ?
N3 C30 C31 110.4(7) . . ?
N3 C30 H30A 109.6 . . ?
C31 C30 H30A 109.6 . . ?
N3 C30 H30B 109.6 . . ?
C31 C30 H30B 109.6 . . ?
H30A C30 H30B 108.1 . . ?
C30 C31 H31A 109.5 . . ?
C30 C31 H31B 109.5 . . ?
H31A C31 H31B 109.5 . . ?
C30 C31 H31C 109.5 . . ?
H31A C31 H31C 109.5 . . ?
H31B C31 H31C 109.5 . . ?
N3 C32 C33 114.8(7) . . ?
N3 C32 H32A 108.6 . . ?
C33 C32 H32A 108.6 . . ?
N3 C32 H32B 108.6 . . ?
C33 C32 H32B 108.6 . . ?
H32A C32 H32B 107.6 . . ?
C32 C33 H33A 109.5 . . ?
C32 C33 H33B 109.5 . . ?
H33A C33 H33B 109.5 . . ?
C32 C33 H33C 109.5 . . ?
H33A C33 H33C 109.5 . . ?
H33B C33 H33C 109.5 . . ?
N5 C50 C51 113.1(7) . . ?
N5 C50 H50A 109.0 . . ?
C51 C50 H50A 109.0 . . ?
N5 C50 H50B 109.0 . . ?
C51 C50 H50B 109.0 . . ?
H50A C50 H50B 107.8 . . ?
C50 C51 H51A 109.5 . . ?
C50 C51 H51B 109.5 . . ?
H51A C51 H51B 109.5 . . ?
C50 C51 H51C 109.5 . . ?
H51A C51 H51C 109.5 . . ?
H51B C51 H51C 109.5 . . ?
C20 C21 H21A 109.5 . . ?
C20 C21 H21B 109.5 . . ?
H21A C21 H21B 109.5 . . ?
C20 C21 H21C 109.5 . . ?
H21A C21 H21C 109.5 . . ?
H21B C21 H21C 109.5 . . ?

loop_
_geom_bond_atom_site_label_1
_geom_bond_atom_site_label_2
_geom_bond_distance
_geom_bond_site_symmetry_2
_geom_bond_publ_flag
Gd1 N2 2.396(5) . ?
Gd1 N2 2.396(5) 2_554 ?
Gd1 N4 2.409(4) . ?
Gd1 N4 2.409(4) 2_554 ?
Gd1 N1 2.414(5) 2_554 ?
Gd1 N1 2.414(5) . ?
Gd1 C1 2.825(6) . ?
Gd1 C1 2.825(6) 2_554 ?
Gd1 C2 2.860(8) . ?
N1 C1 1.317(8) . ?
N1 C10 1.460(7) . ?
N3 C1 1.415(8) . ?
N3 C32 1.439(9) . ?
N3 C30 1.464(9) . ?
N2 C1 1.326(7) . ?
N2 C20 1.472(8) . ?
N4 C2 1.345(6) . ?
N4 C40 1.462(7) . ?
N5 C2 1.390(10) . ?
N5 C50 1.444(8) 2_554 ?
N5 C50 1.444(8) . ?
C2 N4 1.345(6) 2_554 ?
C40 C42 1.509(10) . ?
C40 C41 1.541(10) . ?
C40 H40A 1.0000 . ?
C20 C21 1.502(8) . ?
C20 C22 1.506(12) . ?
C20 H20A 1.0000 . ?
C10 C12 1.535(11) . ?
C10 C11 1.540(11) . ?
C10 H10A 1.0000 . ?
C11 H11A 0.9800 . ?
C11 H11B 0.9800 . ?
C11 H11C 0.9800 . ?
C41 H41A 0.9800 . ?
C41 H41B 0.9800 . ?
C41 H41C 0.9800 . ?
C22 H22A 0.9800 . ?
C22 H22B 0.9800 . ?
C22 H22C 0.9800 . ?
C12 H12A 0.9800 . ?
C12 H12B 0.9800 . ?
C12 H12C 0.9800 . ?
C42 H42A 0.9800 . ?
C42 H42B 0.9800 . ?
C42 H42C 0.9800 . ?
C30 C31 1.531(12) . ?
C30 H30A 0.9900 . ?
C30 H30B 0.9900 . ?
C31 H31A 0.9800 . ?
C31 H31B 0.9800 . ?
C31 H31C 0.9800 . ?
C32 C33 1.518(10) . ?
C32 H32A 0.9900 . ?
C32 H32B 0.9900 . ?
C33 H33A 0.9800 . ?
C33 H33B 0.9800 . ?
C33 H33C 0.9800 . ?
C50 C51 1.513(10) . ?
C50 H50A 0.9900 . ?
C50 H50B 0.9900 . ?
C51 H51A 0.9800 . ?
C51 H51B 0.9800 . ?
C51 H51C 0.9800 . ?
C21 H21A 0.9800 . ?
C21 H21B 0.9800 . ?
C21 H21C 0.9800 . ?

loop_
_geom_torsion_atom_site_label_1
_geom_torsion_atom_site_label_2
_geom_torsion_atom_site_label_3
_geom_torsion_atom_site_label_4
_geom_torsion
_geom_torsion_site_symmetry_1
_geom_torsion_site_symmetry_2
_geom_torsion_site_symmetry_3
_geom_torsion_site_symmetry_4
_geom_torsion_publ_flag
N2 Gd1 N1 C1 -0.1(3) . . . . ?
N2 Gd1 N1 C1 -148.4(4) 2_554 . . . ?
N4 Gd1 N1 C1 106.2(4) . . . . ?
N4 Gd1 N1 C1 60.2(5) 2_554 . . . ?
N1 Gd1 N1 C1 -90.8(4) 2_554 . . . ?
C1 Gd1 N1 C1 -120.2(4) 2_554 . . . ?
C2 Gd1 N1 C1 89.2(4) . . . . ?
N2 Gd1 N1 C10 147.8(7) . . . . ?
N2 Gd1 N1 C10 -0.5(7) 2_554 . . . ?
N4 Gd1 N1 C10 -105.9(6) . . . . ?
N4 Gd1 N1 C10 -151.9(6) 2_554 . . . ?
N1 Gd1 N1 C10 57.1(6) 2_554 . . . ?
C1 Gd1 N1 C10 147.9(8) . . . . ?
C1 Gd1 N1 C10 27.7(7) 2_554 . . . ?
C2 Gd1 N1 C10 -122.9(6) . . . . ?
N2 Gd1 N2 C1 60.1(3) 2_554 . . . ?
N4 Gd1 N2 C1 -90.4(4) . . . . ?
N4 Gd1 N2 C1 -148.3(4) 2_554 . . . ?
N1 Gd1 N2 C1 107.1(4) 2_554 . . . ?
N1 Gd1 N2 C1 0.1(3) . . . . ?
C1 Gd1 N2 C1 89.8(5) 2_554 . . . ?
C2 Gd1 N2 C1 -119.9(3) . . . . ?
N2 Gd1 N2 C20 -151.0(7) 2_554 . . . ?
N4 Gd1 N2 C20 58.5(7) . . . . ?
N4 Gd1 N2 C20 0.6(7) 2_554 . . . ?
N1 Gd1 N2 C20 -104.0(7) 2_554 . . . ?
N1 Gd1 N2 C20 149.0(7) . . . . ?
C1 Gd1 N2 C20 148.9(9) . . . . ?
C1 Gd1 N2 C20 -121.3(7) 2_554 . . . ?
C2 Gd1 N2 C20 29.0(7) . . . . ?
N2 Gd1 N4 C2 -91.8(3) . . . . ?
N2 Gd1 N4 C2 105.6(3) 2_554 . . . ?
N4 Gd1 N4 C2 0.0 2_554 . . . ?
N1 Gd1 N4 C2 58.4(4) 2_554 . . . ?
N1 Gd1 N4 C2 -149.1(2) . . . . ?
C1 Gd1 N4 C2 -121.2(2) . . . . ?
C1 Gd1 N4 C2 88.1(3) 2_554 . . . ?
N2 Gd1 N4 C40 57.2(6) . . . . ?
N2 Gd1 N4 C40 -105.3(6) 2_554 . . . ?
N4 Gd1 N4 C40 149.0(8) 2_554 . . . ?
N1 Gd1 N4 C40 -152.5(5) 2_554 . . . ?
N1 Gd1 N4 C40 -0.1(6) . . . . ?
C1 Gd1 N4 C40 27.8(6) . . . . ?
C1 Gd1 N4 C40 -122.9(6) 2_554 . . . ?
C2 Gd1 N4 C40 149.0(8) . . . . ?
C10 N1 C1 N2 -153.6(6) . . . . ?
Gd1 N1 C1 N2 0.1(6) . . . . ?
C10 N1 C1 N3 25.3(10) . . . . ?
Gd1 N1 C1 N3 179.0(5) . . . . ?
C10 N1 C1 Gd1 -153.7(7) . . . . ?
C20 N2 C1 N1 -155.5(6) . . . . ?
Gd1 N2 C1 N1 -0.1(6) . . . . ?
C20 N2 C1 N3 25.7(9) . . . . ?
Gd1 N2 C1 N3 -179.0(5) . . . . ?
C20 N2 C1 Gd1 -155.4(7) . . . . ?
C32 N3 C1 N1 -131.9(6) . . . . ?
C30 N3 C1 N1 46.3(8) . . . . ?
C32 N3 C1 N2 46.8(8) . . . . ?
C30 N3 C1 N2 -134.9(6) . . . . ?
C32 N3 C1 Gd1 -34(30) . . . . ?
C30 N3 C1 Gd1 144(30) . . . . ?
N2 Gd1 C1 N1 179.9(6) . . . . ?
N2 Gd1 C1 N1 38.7(4) 2_554 . . . ?
N4 Gd1 C1 N1 -80.9(4) . . . . ?
N4 Gd1 C1 N1 -141.1(3) 2_554 . . . ?
N1 Gd1 C1 N1 99.3(4) 2_554 . . . ?
C1 Gd1 C1 N1 71.6(3) 2_554 . . . ?
C2 Gd1 C1 N1 -108.4(3) . . . . ?
N2 Gd1 C1 N2 -141.1(3) 2_554 . . . ?
N4 Gd1 C1 N2 99.2(4) . . . . ?
N4 Gd1 C1 N2 39.0(4) 2_554 . . . ?
N1 Gd1 C1 N2 -80.6(4) 2_554 . . . ?
N1 Gd1 C1 N2 -179.9(6) . . . . ?
C1 Gd1 C1 N2 -108.3(4) 2_554 . . . ?
C2 Gd1 C1 N2 71.7(4) . . . . ?
N2 Gd1 C1 N3 82(30) . . . . ?
N2 Gd1 C1 N3 -59(30) 2_554 . . . ?
N4 Gd1 C1 N3 -179(100) . . . . ?
N4 Gd1 C1 N3 121(30) 2_554 . . . ?
N1 Gd1 C1 N3 1(30) 2_554 . . . ?
N1 Gd1 C1 N3 -98(30) . . . . ?
C1 Gd1 C1 N3 -27(30) 2_554 . . . ?
C2 Gd1 C1 N3 153(30) . . . . ?
C40 N4 C2 N4 -155.6(6) . . . 2_554 ?
Gd1 N4 C2 N4 0.0 . . . 2_554 ?
C40 N4 C2 N5 24.4(6) . . . . ?
Gd1 N4 C2 N5 180.0 . . . . ?
C40 N4 C2 Gd1 -155.6(6) . . . . ?
C50 N5 C2 N4 44.9(4) 2_554 . . 2_554 ?
C50 N5 C2 N4 -135.1(4) . . . 2_554 ?
C50 N5 C2 N4 -135.1(4) 2_554 . . . ?
C50 N5 C2 N4 44.9(4) . . . . ?
C50 N5 C2 Gd1 -63(100) 2_554 . . . ?
C50 N5 C2 Gd1 117(100) . . . . ?
N2 Gd1 C2 N4 -82.0(3) . . . 2_554 ?
N2 Gd1 C2 N4 98.0(3) 2_554 . . 2_554 ?
N4 Gd1 C2 N4 180.0 . . . 2_554 ?
N1 Gd1 C2 N4 37.7(3) 2_554 . . 2_554 ?
N1 Gd1 C2 N4 -142.3(3) . . . 2_554 ?
C1 Gd1 C2 N4 -109.9(3) . . . 2_554 ?
C1 Gd1 C2 N4 70.1(3) 2_554 . . 2_554 ?
N2 Gd1 C2 N4 98.0(3) . . . . ?
N2 Gd1 C2 N4 -82.0(3) 2_554 . . . ?
N4 Gd1 C2 N4 180.0 2_554 . . . ?
N1 Gd1 C2 N4 -142.3(3) 2_554 . . . ?
N1 Gd1 C2 N4 37.7(3) . . . . ?
C1 Gd1 C2 N4 70.1(3) . . . . ?
C1 Gd1 C2 N4 -109.9(3) 2_554 . . . ?
N2 Gd1 C2 N5 26(100) . . . . ?
N2 Gd1 C2 N5 -154(100) 2_554 . . . ?
N4 Gd1 C2 N5 -72(100) . . . . ?
N4 Gd1 C2 N5 108(100) 2_554 . . . ?
N1 Gd1 C2 N5 146(100) 2_554 . . . ?
N1 Gd1 C2 N5 -34(100) . . . . ?
C1 Gd1 C2 N5 -2(100) . . . . ?
C1 Gd1 C2 N5 178(100) 2_554 . . . ?
C2 N4 C40 C42 -132.8(6) . . . . ?
Gd1 N4 C40 C42 84.1(7) . . . . ?
C2 N4 C40 C41 104.0(6) . . . . ?
Gd1 N4 C40 C41 -39.1(9) . . . . ?
C1 N2 C20 C21 100.9(8) . . . . ?
Gd1 N2 C20 C21 -41.8(10) . . . . ?
C1 N2 C20 C22 -135.9(7) . . . . ?
Gd1 N2 C20 C22 81.5(8) . . . . ?
C1 N1 C10 C12 -134.8(7) . . . . ?
Gd1 N1 C10 C12 84.4(8) . . . . ?
C1 N1 C10 C11 101.3(8) . . . . ?
Gd1 N1 C10 C11 -39.5(9) . . . . ?
C1 N3 C30 C31 125.8(8) . . . . ?
C32 N3 C30 C31 -55.8(9) . . . . ?
C1 N3 C32 C33 119.0(8) . . . . ?
C30 N3 C32 C33 -59.4(9) . . . . ?
C2 N5 C50 C51 126.0(7) . . . . ?
C50 N5 C50 C51 -54.0(7) 2_554 . . . ?
